data_1536280
loop_
_publ_author_name
'Davis, M.J.'
'Mugavero, S.J.'
'Glab, K.I.'
'Smith, M.D.'
'zur Loye, H.C.'

_publ_section_title
;
 The crystal growth and characterization of the lanthanide-containing
 double perovskites Ln2 Na Ir O6 (Ln= La, Pr, Nd).
;
_journal_name_full 'Solid State Sciences'
_journal_page_first 413
_journal_page_last 417
_journal_volume 6
_journal_year 2004
_chemical_formula_sum 'Ir Na O6 Pr2'
_chemical_name_systematic 'Pr2 Na Ir O6'
_space_group_IT_number 14
_symmetry_space_group_name_Hall '-P 2yn'
_symmetry_space_group_name_H-M 'P 1 21/n 1'
_cell_angle_alpha 90
_cell_angle_beta 90.793
_cell_angle_gamma 90
_cell_formula_units_Z 2
_cell_length_a 5.5322
_cell_length_b 5.9341
_cell_length_c 7.9412
_cell_volume 260.674
_citation_journal_id_ASTM SSSCFJ
_cod_data_source_file Davis_SSSCFJ_2004_1341.cif
_cod_data_source_block Ir1Na1O6Pr2
_cod_original_cell_volume 260.6737
_cod_original_sg_symbol_Hall '-P 2ybc (x-z,y,z)'
_cod_original_formula_sum 'Ir1 Na1 O6 Pr2'
_cod_database_code 1536280

loop_
_symmetry_equiv_pos_as_xyz
x,y,z
-x+1/2,y+1/2,-z+1/2
-x,-y,-z
x-1/2,-y-1/2,z-1/2

loop_
_atom_site_label
_atom_site_type_symbol
_atom_site_fract_x
_atom_site_fract_y
_atom_site_fract_z
_atom_site_occupancy
_atom_site_U_iso_or_equiv
Pr1 Pr+3 0.48095 0.07043 0.25267 1 0.0
O3 O-2 0.3355 0.782 0.0664 1 0.0
O1 O-2 0.207 0.3264 0.051 1 0.0
Ir1 Ir+5 0.5 0.5 0 1 0.0
O2 O-2 0.6164 0.451 0.2324 1 0.0
Na1 Na+1 0 0 0 1 0.0
